data_4518208
loop_
_publ_author_name
'S\'anchez-F\'erez, Francisco'
'Solans-Monfort, Xavier'
'Calvet, Teresa'
'Font-Bardia, Merc\`e'
'Pons, Josefina'

_publ_section_title
;
 Influence of Aromatic Cations on the Structural Arrangement of Hg(II)
 Halides.
;
_journal_issue 45
_journal_name_full 'ACS omega'
_journal_page_first 29357
_journal_page_last 29372
_journal_paper_doi 10.1021/acsomega.0c04175
_journal_volume 5
_journal_year 2020
_chemical_formula_moiety 'C10 H10 N2, Br4 Hg'
_chemical_formula_sum 'C10 H10 Br4 Hg N2'
_chemical_formula_weight 678.43
_space_group_crystal_system monoclinic
_space_group_IT_number 14
_space_group_name_Hall '-P 2ybc'
_space_group_name_H-M_alt 'P 1 21/c 1'
_atom_sites_solution_hydrogens geom
_audit_creation_method SHELXL-2018/1
_cell_angle_alpha 90
_cell_angle_beta 99.102(2)
_cell_angle_gamma 90
_cell_formula_units_Z 4
_cell_length_a 8.4640(6)
_cell_length_b 14.0128(10)
_cell_length_c 12.6748(8)
_cell_measurement_reflns_used 9892
_cell_measurement_temperature 100(2)
_cell_measurement_theta_max 26.38
_cell_measurement_theta_min 3.07
_cell_volume 1484.36(18)
_computing_cell_refinement 'Bruker SAINT'
_computing_data_collection 'Bruker APEX3'
_computing_data_reduction 'Bruker SAINT'
_computing_molecular_graphics 'Bruker SHELXTL'
_computing_publication_material 'Bruker SHELXTL'
_computing_structure_refinement 'SHELXL-2018/3 (Sheldrick, 2018)'
_computing_structure_solution 'SHELXT 2014/5 (Sheldrick, 2014)'
_diffrn_ambient_temperature 100(2)
_diffrn_measured_fraction_theta_full 0.990
_diffrn_measured_fraction_theta_max 0.984
_diffrn_measurement_device_type 'D8 Venture'
_diffrn_measurement_method '\f and \w scans'
_diffrn_radiation_type MoK\a
_diffrn_radiation_wavelength 0.71073
_diffrn_reflns_av_R_equivalents 0.0536
_diffrn_reflns_av_unetI/netI 0.0310
_diffrn_reflns_Laue_measured_fraction_full 0.990
_diffrn_reflns_Laue_measured_fraction_max 0.984
_diffrn_reflns_limit_h_max 10
_diffrn_reflns_limit_h_min -10
_diffrn_reflns_limit_k_max 17
_diffrn_reflns_limit_k_min 0
_diffrn_reflns_limit_l_max 15
_diffrn_reflns_limit_l_min 0
_diffrn_reflns_number 3019
_diffrn_reflns_point_group_measured_fraction_full 0.990
_diffrn_reflns_point_group_measured_fraction_max 0.984
_diffrn_reflns_theta_full 25.242
_diffrn_reflns_theta_max 26.426
_diffrn_reflns_theta_min 2.182
_diffrn_source microfocus
_exptl_absorpt_coefficient_mu 21.116
_exptl_absorpt_correction_T_max 0.7454
_exptl_absorpt_correction_T_min 0.2515
_exptl_absorpt_correction_type multi-scan
_exptl_absorpt_process_details sadabs
_exptl_crystal_colour colourless
_exptl_crystal_density_diffrn 3.036
_exptl_crystal_description plate
_exptl_crystal_F_000 1216
_exptl_crystal_size_max 0.330
_exptl_crystal_size_mid 0.233
_exptl_crystal_size_min 0.088
_refine_diff_density_max 1.408
_refine_diff_density_min -2.586
_refine_diff_density_rms 0.208
_refine_ls_extinction_method none
_refine_ls_goodness_of_fit_ref 1.063
_refine_ls_hydrogen_treatment constr
_refine_ls_matrix_type full
_refine_ls_number_parameters 154
_refine_ls_number_reflns 3019
_refine_ls_number_restraints 0
_refine_ls_restrained_S_all 1.063
_refine_ls_R_factor_all 0.0238
_refine_ls_R_factor_gt 0.0228
_refine_ls_shift/su_max 0.000
_refine_ls_shift/su_mean 0.000
_refine_ls_structure_factor_coef Fsqd
_refine_ls_weighting_details 'w=1/[\s^2^(Fo^2^)+(0.0344P)^2^] where P=(Fo^2^+2Fc^2^)/3'
_refine_ls_weighting_scheme calc
_refine_ls_wR_factor_gt 0.0545
_refine_ls_wR_factor_ref 0.0550
_reflns_Friedel_coverage 0.000
_reflns_number_gt 2855
_reflns_number_total 3019
_reflns_threshold_expression 'I > 2\s(I)'
_cod_data_source_file ao0c04175_si_002.cif
_cod_data_source_block c20yb39_0m_aa
_cod_depositor_comments 'Adding full bibliography for 4518208--4518213.cif.'
_cod_original_sg_symbol_H-M 'P 21/c'
_cod_database_code 4518208
_shelx_shelxl_version_number 2018/1
_shelx_space_group_comment
;
The symmetry employed for this shelxl refinement is uniquely defined
by the following loop, which should always be used as a source of
symmetry information in preference to the above space-group names.
They are only intended as comments.
;

loop_
_space_group_symop_operation_xyz
'x, y, z'
'-x, y+1/2, -z+1/2'
'-x, -y, -z'
'x, -y-1/2, z-1/2'

loop_
_atom_site_label
_atom_site_type_symbol
_atom_site_fract_x
_atom_site_fract_y
_atom_site_fract_z
_atom_site_U_iso_or_equiv
_atom_site_adp_type
_atom_site_occupancy
_atom_site_site_symmetry_order
_atom_site_calc_flag
_atom_site_refinement_flags_posn
_atom_site_refinement_flags_adp
_atom_site_refinement_flags_occupancy
_atom_site_disorder_assembly
_atom_site_disorder_group
Hg1 Hg 0.22661(2) 0.23333(2) 0.21136(2) 0.01380(7) Uani 1 1 d . . . . .
Br1 Br -0.03042(4) 0.32678(2) 0.21778(3) 0.01450(9) Uani 1 1 d . . . . .
Br2 Br 0.49615(4) 0.32981(2) 0.24912(3) 0.01271(9) Uani 1 1 d . . . . .
Br3 Br 0.23475(4) 0.22973(2) -0.00847(3) 0.01312(9) Uani 1 1 d . . . . .
Br4 Br 0.25514(4) 0.05715(2) 0.26079(3) 0.01516(9) Uani 1 1 d . . . . .
N1 N 0.8861(3) 0.1765(2) 0.4398(2) 0.0129(6) Uani 1 1 d . . . . .
H1N H 0.964106 0.218609 0.445516 0.015 Uiso 1 1 calc R U . . .
N2 N 0.6431(3) 0.31476(19) 0.5861(2) 0.0119(6) Uani 1 1 d . . . . .
H2N H 0.597120 0.264882 0.610602 0.014 Uiso 1 1 calc R U . . .
C1 C 0.9119(4) 0.0894(2) 0.4020(3) 0.0166(7) Uani 1 1 d . . . . .
H1 H 1.012957 0.073771 0.383007 0.020 Uiso 1 1 calc R U . . .
C2 C 0.7904(4) 0.0226(3) 0.3910(3) 0.0155(7) Uani 1 1 d . . . . .
H2 H 0.806376 -0.039439 0.364222 0.019 Uiso 1 1 calc R U . . .
C3 C 0.6441(4) 0.0480(2) 0.4199(3) 0.0172(7) Uani 1 1 d . . . . .
H3 H 0.559586 0.002707 0.413005 0.021 Uiso 1 1 calc R U . . .
C4 C 0.6200(4) 0.1381(2) 0.4585(3) 0.0124(6) Uani 1 1 d . . . . .
H4 H 0.519493 0.155712 0.477005 0.015 Uiso 1 1 calc R U . . .
C5 C 0.7461(4) 0.2023(2) 0.4695(2) 0.0109(6) Uani 1 1 d . . . . .
C6 C 0.7357(4) 0.3012(2) 0.5096(3) 0.0111(6) Uani 1 1 d . . . . .
C7 C 0.8089(4) 0.3786(2) 0.4711(3) 0.0139(7) Uani 1 1 d . . . . .
H7 H 0.873196 0.370662 0.416681 0.017 Uiso 1 1 calc R U . . .
C8 C 0.7875(4) 0.4694(2) 0.5131(3) 0.0169(7) Uani 1 1 d . . . . .
H8 H 0.838624 0.523180 0.487874 0.020 Uiso 1 1 calc R U . . .
C11 C 0.6922(4) 0.4807(3) 0.5913(3) 0.0176(7) Uani 1 1 d . . . . .
H11 H 0.677734 0.541960 0.620461 0.021 Uiso 1 1 calc R U . . .
C12 C 0.6185(4) 0.4015(2) 0.6263(3) 0.0153(7) Uani 1 1 d . . . . .
H12 H 0.550378 0.408171 0.678667 0.018 Uiso 1 1 calc R U . . .

loop_
_atom_site_aniso_label
_atom_site_aniso_U_11
_atom_site_aniso_U_22
_atom_site_aniso_U_33
_atom_site_aniso_U_23
_atom_site_aniso_U_13
_atom_site_aniso_U_12
Hg1 0.01485(10) 0.00811(10) 0.01936(10) 0.00117(4) 0.00553(6) 0.00089(4)
Br1 0.01447(17) 0.01706(18) 0.01269(17) -0.00034(12) 0.00437(13) 0.00454(12)
Br2 0.01400(16) 0.00937(16) 0.01537(17) -0.00195(11) 0.00422(13) -0.00121(12)
Br3 0.01385(17) 0.01286(18) 0.01326(17) 0.00051(12) 0.00397(13) 0.00147(11)
Br4 0.02075(18) 0.00656(16) 0.02005(18) 0.00138(13) 0.00897(14) 0.00089(12)
N1 0.0133(13) 0.0099(14) 0.0159(14) -0.0018(11) 0.0039(11) -0.0018(11)
N2 0.0128(13) 0.0078(13) 0.0158(14) -0.0013(11) 0.0048(11) -0.0005(10)
C1 0.0196(17) 0.0124(16) 0.0195(17) -0.0009(13) 0.0087(14) 0.0040(13)
C2 0.0201(16) 0.0096(16) 0.0168(16) -0.0053(13) 0.0027(14) -0.0005(13)
C3 0.0212(17) 0.0092(17) 0.0213(17) 0.0006(14) 0.0036(14) -0.0047(13)
C4 0.0128(15) 0.0085(16) 0.0163(16) -0.0004(13) 0.0036(13) -0.0007(12)
C5 0.0158(16) 0.0094(16) 0.0079(15) -0.0002(13) 0.0035(13) 0.0005(13)
C6 0.0111(15) 0.0116(17) 0.0107(15) 0.0006(13) 0.0020(12) 0.0025(12)
C7 0.0147(15) 0.0125(17) 0.0151(16) -0.0018(13) 0.0043(13) -0.0013(13)
C8 0.0187(17) 0.0111(17) 0.0209(17) 0.0050(14) 0.0034(14) -0.0022(13)
C11 0.0230(17) 0.0107(17) 0.0195(17) -0.0048(13) 0.0044(14) 0.0014(14)
C12 0.0161(16) 0.0140(17) 0.0170(17) -0.0016(13) 0.0063(14) 0.0009(13)

loop_
_atom_type_symbol
_atom_type_description
_atom_type_scat_dispersion_real
_atom_type_scat_dispersion_imag
_atom_type_scat_source
C C 0.0033 0.0016 'International Tables Vol C Tables 4.2.6.8 and 6.1.1.4'
H H 0.0000 0.0000 'International Tables Vol C Tables 4.2.6.8 and 6.1.1.4'
Br Br -0.2901 2.4595 'International Tables Vol C Tables 4.2.6.8 and 6.1.1.4'
Hg Hg -2.3894 9.2266 'International Tables Vol C Tables 4.2.6.8 and 6.1.1.4'
N N 0.0061 0.0033 'International Tables Vol C Tables 4.2.6.8 and 6.1.1.4'

loop_
_geom_angle_atom_site_label_1
_geom_angle_atom_site_label_2
_geom_angle_atom_site_label_3
_geom_angle
_geom_angle_site_symmetry_1
_geom_angle_site_symmetry_3
_geom_angle_publ_flag
Br4 Hg1 Br1 122.503(11) . . ?
Br4 Hg1 Br2 114.042(11) . . ?
Br1 Hg1 Br2 116.734(13) . . ?
Br4 Hg1 Br3 102.176(10) . . ?
Br1 Hg1 Br3 101.330(11) . . ?
Br2 Hg1 Br3 91.901(10) . . ?
C1 N1 C5 122.9(3) . . ?
C1 N1 H1N 118.5 . . ?
C5 N1 H1N 118.5 . . ?
C12 N2 C6 122.6(3) . . ?
C12 N2 H2N 118.7 . . ?
C6 N2 H2N 118.7 . . ?
N1 C1 C2 119.5(3) . . ?
N1 C1 H1 120.3 . . ?
C2 C1 H1 120.3 . . ?
C1 C2 C3 118.6(3) . . ?
C1 C2 H2 120.7 . . ?
C3 C2 H2 120.7 . . ?
C4 C3 C2 121.0(3) . . ?
C4 C3 H3 119.5 . . ?
C2 C3 H3 119.5 . . ?
C3 C4 C5 118.3(3) . . ?
C3 C4 H4 120.8 . . ?
C5 C4 H4 120.8 . . ?
N1 C5 C4 119.7(3) . . ?
N1 C5 C6 116.7(3) . . ?
C4 C5 C6 123.6(3) . . ?
N2 C6 C7 119.2(3) . . ?
N2 C6 C5 116.7(3) . . ?
C7 C6 C5 124.1(3) . . ?
C6 C7 C8 119.2(3) . . ?
C6 C7 H7 120.4 . . ?
C8 C7 H7 120.4 . . ?
C11 C8 C7 120.2(3) . . ?
C11 C8 H8 119.9 . . ?
C7 C8 H8 119.9 . . ?
C12 C11 C8 118.8(3) . . ?
C12 C11 H11 120.6 . . ?
C8 C11 H11 120.6 . . ?
N2 C12 C11 120.0(3) . . ?
N2 C12 H12 120.0 . . ?
C11 C12 H12 120.0 . . ?

loop_
_geom_bond_atom_site_label_1
_geom_bond_atom_site_label_2
_geom_bond_distance
_geom_bond_site_symmetry_2
_geom_bond_publ_flag
Hg1 Br4 2.5492(4) . ?
Hg1 Br1 2.5515(4) . ?
Hg1 Br2 2.6299(4) . ?
Hg1 Br3 2.7984(4) . ?
N1 C1 1.341(4) . ?
N1 C5 1.348(4) . ?
N1 H1N 0.8800 . ?
N2 C12 1.347(4) . ?
N2 C6 1.354(4) . ?
N2 H2N 0.8800 . ?
C1 C2 1.381(5) . ?
C1 H1 0.9500 . ?
C2 C3 1.393(5) . ?
C2 H2 0.9500 . ?
C3 C4 1.381(5) . ?
C3 H3 0.9500 . ?
C4 C5 1.386(4) . ?
C4 H4 0.9500 . ?
C5 C6 1.484(5) . ?
C6 C7 1.376(4) . ?
C7 C8 1.401(5) . ?
C7 H7 0.9500 . ?
C8 C11 1.382(5) . ?
C8 H8 0.9500 . ?
C11 C12 1.381(5) . ?
C11 H11 0.9500 . ?
C12 H12 0.9500 . ?
